data_7703757
loop_
_publ_author_name
'B\'arta, Ond\<rej'
'Gyepes, R\'obert'
'C\'isa\<rov\'a, Ivana'
'Alemayehu, Adam'
'\<St\<epni\<cka, Petr'

_publ_section_title
;
 Synthesis and study of Fe \\rightarrow Pd interactions in unsymmetric
 Pd(ii) complexes with phosphinoferrocene guanidine ligands.
;
_journal_issue 14
_journal_name_full 'Dalton transactions (Cambridge, England : 2003)'
_journal_page_first 4225
_journal_page_last 4229
_journal_paper_doi 10.1039/d0dt00812e
_journal_volume 49
_journal_year 2020
_chemical_formula_moiety 'C39 H38 Fe N3 P'
_chemical_formula_sum 'C39 H38 Fe N3 P'
_chemical_formula_weight 635.54
_space_group_crystal_system triclinic
_space_group_IT_number 2
_space_group_name_Hall '-P 1'
_space_group_name_H-M_alt 'P -1'
_atom_sites_solution_hydrogens mixed
_atom_sites_solution_primary direct
_atom_sites_solution_secondary difmap
_audit_creation_method SHELXL-2017/1
_audit_update_record
;
2020-02-22 deposited with the CCDC.	2020-03-16 downloaded from the CCDC.
;
_cell_angle_alpha 115.562(2)
_cell_angle_beta 96.014(2)
_cell_angle_gamma 106.604(2)
_cell_formula_units_Z 2
_cell_length_a 10.1594(5)
_cell_length_b 12.8169(6)
_cell_length_c 14.6022(11)
_cell_measurement_reflns_used 9951
_cell_measurement_temperature 120(2)
_cell_measurement_theta_max 27.49
_cell_measurement_theta_min 2.17
_cell_volume 1585.52(17)
_computing_cell_refinement 'SAINT V8.38A (Bruker AXS Inc., 2017)'
_computing_data_collection 'Bruker Instrument Service v2019.1.0.1'
_computing_data_reduction 'SAINT V8.38A (Bruker AXS Inc., 2017)'
_computing_molecular_graphics 'PLATON (Spek, 2017)'
_computing_publication_material 'PLATON (Spek, 2017)'
_computing_structure_refinement 'SHELXL-2017/1 (Sheldrick, 2017)'
_computing_structure_solution 'SHELXT 2014/5 (Sheldrick, 2014)'
_diffrn_ambient_temperature 120(2)
_diffrn_measured_fraction_theta_full 1.000
_diffrn_measured_fraction_theta_max 0.999
_diffrn_measurement_device_type 'Bruker APEX-II CCD'
_diffrn_measurement_method '\f and \w scans'
_diffrn_radiation_monochromator graphite
_diffrn_radiation_source 'fine-focus sealed tube'
_diffrn_radiation_type MoK\a
_diffrn_radiation_wavelength 0.71073
_diffrn_reflns_av_R_equivalents 0.0218
_diffrn_reflns_av_unetI/netI 0.0246
_diffrn_reflns_Laue_measured_fraction_full 1.000
_diffrn_reflns_Laue_measured_fraction_max 0.999
_diffrn_reflns_limit_h_max 13
_diffrn_reflns_limit_h_min -13
_diffrn_reflns_limit_k_max 16
_diffrn_reflns_limit_k_min -16
_diffrn_reflns_limit_l_max 13
_diffrn_reflns_limit_l_min -18
_diffrn_reflns_number 22259
_diffrn_reflns_point_group_measured_fraction_full 1.000
_diffrn_reflns_point_group_measured_fraction_max 0.999
_diffrn_reflns_theta_full 25.242
_diffrn_reflns_theta_max 27.494
_diffrn_reflns_theta_min 1.603
_exptl_absorpt_coefficient_mu 0.559
_exptl_absorpt_correction_T_max 0.88
_exptl_absorpt_correction_T_min 0.81
_exptl_absorpt_correction_type multi-scan
_exptl_absorpt_process_details 'SADABS-2016/2 - Bruker AXS'
_exptl_crystal_colour orange
_exptl_crystal_density_diffrn 1.331
_exptl_crystal_description prism
_exptl_crystal_F_000 668
_exptl_crystal_size_max 0.62
_exptl_crystal_size_mid 0.48
_exptl_crystal_size_min 0.23
_refine_diff_density_max 0.457
_refine_diff_density_min -0.260
_refine_diff_density_rms 0.049
_refine_ls_extinction_method none
_refine_ls_goodness_of_fit_ref 1.034
_refine_ls_hydrogen_treatment constr
_refine_ls_matrix_type full
_refine_ls_number_parameters 401
_refine_ls_number_reflns 7258
_refine_ls_number_restraints 0
_refine_ls_restrained_S_all 1.034
_refine_ls_R_factor_all 0.0351
_refine_ls_R_factor_gt 0.0299
_refine_ls_shift/su_max 0.001
_refine_ls_shift/su_mean 0.000
_refine_ls_structure_factor_coef Fsqd
_refine_ls_weighting_details 'w=1/[\s^2^(Fo^2^)+(0.0318P)^2^+0.8496P] where P=(Fo^2^+2Fc^2^)/3'
_refine_ls_weighting_scheme calc
_refine_ls_wR_factor_gt 0.0717
_refine_ls_wR_factor_ref 0.0743
_reflns_Friedel_coverage 0.000
_reflns_number_gt 6455
_reflns_number_total 7258
_reflns_threshold_expression 'I > 2\s(I)'
_cod_data_source_file d0dt00812e3.cif
_cod_data_source_block ob408
_cod_depositor_comments 'Adding full bibliography for 7703751--7703757.cif.'
_cod_original_cell_volume 1585.51(16)
_cod_database_code 7703757
_shelx_shelxl_version_number 2017/1
_shelx_space_group_comment
;
The symmetry employed for this shelxl refinement is uniquely defined
by the following loop, which should always be used as a source of
symmetry information in preference to the above space-group names.
They are only intended as comments.
;
_shelx_estimated_absorpt_t_min 0.723
_shelx_estimated_absorpt_t_max 0.882

loop_
_space_group_symop_operation_xyz
'x, y, z'
'-x, -y, -z'

loop_
_atom_site_label
_atom_site_type_symbol
_atom_site_fract_x
_atom_site_fract_y
_atom_site_fract_z
_atom_site_U_iso_or_equiv
_atom_site_adp_type
_atom_site_occupancy
_atom_site_site_symmetry_order
_atom_site_calc_flag
_atom_site_refinement_flags_posn
_atom_site_refinement_flags_adp
_atom_site_refinement_flags_occupancy
_atom_site_disorder_assembly
_atom_site_disorder_group
Fe Fe 0.36148(2) 0.58705(2) 0.65415(2) 0.01286(6) Uani 1 1 d . . . . .
P P 0.18570(4) 0.36582(3) 0.71219(3) 0.01670(8) Uani 1 1 d . . . . .
N1 N 0.32834(13) 0.81917(11) 0.64046(10) 0.0185(2) Uani 1 1 d . . . . .
H1N H 0.416341 0.878048 0.657297 0.022 Uiso 1 1 d R U . . .
N2 N 0.11024(13) 0.80997(12) 0.67578(10) 0.0219(3) Uani 1 1 d . . . . .
N3 N 0.29654(13) 1.00338(12) 0.73927(10) 0.0224(3) Uani 1 1 d . . . . .
H3N H 0.240685 1.044081 0.771420 0.027 Uiso 1 1 d R U . . .
C1 C 0.33922(15) 0.50390(13) 0.74727(10) 0.0155(3) Uani 1 1 d . . . . .
C2 C 0.46398(15) 0.50145(14) 0.70916(11) 0.0178(3) Uani 1 1 d . . . . .
H2 H 0.482019 0.428896 0.667268 0.021 Uiso 1 1 calc R U . . .
C3 C 0.55571(15) 0.62635(14) 0.74500(11) 0.0187(3) Uani 1 1 d . . . . .
H3 H 0.645755 0.651615 0.731624 0.022 Uiso 1 1 calc R U . . .
C4 C 0.48893(15) 0.70670(14) 0.80435(11) 0.0178(3) Uani 1 1 d . . . . .
H4 H 0.526303 0.794971 0.837034 0.021 Uiso 1 1 calc R U . . .
C5 C 0.35653(15) 0.63196(13) 0.80624(10) 0.0161(3) Uani 1 1 d . . . . .
H5 H 0.290595 0.661972 0.840849 0.019 Uiso 1 1 calc R U . . .
C6 C 0.30074(15) 0.69083(13) 0.59181(11) 0.0169(3) Uani 1 1 d . . . . .
C7 C 0.18014(15) 0.59176(14) 0.57976(11) 0.0174(3) Uani 1 1 d . . . . .
H7 H 0.100852 0.599780 0.607444 0.021 Uiso 1 1 calc R U . . .
C8 C 0.19944(16) 0.47766(14) 0.51845(11) 0.0187(3) Uani 1 1 d . . . . .
H8 H 0.134134 0.396405 0.496931 0.022 Uiso 1 1 calc R U . . .
C9 C 0.33317(16) 0.50716(14) 0.49546(10) 0.0187(3) Uani 1 1 d . . . . .
H9 H 0.373212 0.449123 0.456054 0.022 Uiso 1 1 calc R U . . .
C10 C 0.39707(16) 0.63935(14) 0.54192(11) 0.0179(3) Uani 1 1 d . . . . .
H10 H 0.487709 0.684841 0.539899 0.021 Uiso 1 1 calc R U . . .
C11 C 0.23011(16) 0.32413(13) 0.81389(11) 0.0172(3) Uani 1 1 d . . . . .
C12 C 0.36738(16) 0.36510(14) 0.87536(12) 0.0205(3) Uani 1 1 d . . . . .
H12 H 0.444782 0.419307 0.866631 0.025 Uiso 1 1 calc R U . . .
C13 C 0.39202(17) 0.32718(14) 0.94959(12) 0.0237(3) Uani 1 1 d . . . . .
H13 H 0.486071 0.355535 0.991100 0.028 Uiso 1 1 calc R U . . .
C14 C 0.28018(17) 0.24844(14) 0.96310(12) 0.0225(3) Uani 1 1 d . . . . .
H14 H 0.296931 0.225084 1.015455 0.027 Uiso 1 1 calc R U . . .
C15 C 0.14319(17) 0.20348(14) 0.89998(12) 0.0219(3) Uani 1 1 d . . . . .
H15 H 0.066491 0.147852 0.907981 0.026 Uiso 1 1 calc R U . . .
C16 C 0.11895(16) 0.24020(14) 0.82524(12) 0.0203(3) Uani 1 1 d . . . . .
H16 H 0.025615 0.207925 0.781186 0.024 Uiso 1 1 calc R U . . .
C17 C 0.05686(15) 0.43713(13) 0.76135(11) 0.0169(3) Uani 1 1 d . . . . .
C18 C 0.06507(15) 0.50277(13) 0.86845(11) 0.0181(3) Uani 1 1 d . . . . .
H18 H 0.140632 0.512395 0.919263 0.022 Uiso 1 1 calc R U . . .
C19 C -0.03558(17) 0.55392(14) 0.90138(12) 0.0224(3) Uani 1 1 d . . . . .
H19 H -0.029243 0.597567 0.974331 0.027 Uiso 1 1 calc R U . . .
C20 C -0.14579(17) 0.54139(16) 0.82774(13) 0.0259(3) Uani 1 1 d . . . . .
H20 H -0.215236 0.575933 0.850107 0.031 Uiso 1 1 calc R U . . .
C21 C -0.15381(17) 0.47818(16) 0.72141(13) 0.0260(3) Uani 1 1 d . . . . .
H21 H -0.228067 0.470746 0.670980 0.031 Uiso 1 1 calc R U . . .
C22 C -0.05405(16) 0.42574(15) 0.68827(12) 0.0216(3) Uani 1 1 d . . . . .
H22 H -0.061261 0.381689 0.615209 0.026 Uiso 1 1 calc R U . . .
C23 C 0.23808(15) 0.87541(13) 0.68591(11) 0.0168(3) Uani 1 1 d . . . . .
C24 C 0.01719(15) 0.86448(13) 0.72573(12) 0.0195(3) Uani 1 1 d . . . . .
C25 C 0.00072(16) 0.86535(14) 0.82023(12) 0.0218(3) Uani 1 1 d . . . . .
C26 C -0.10479(18) 0.90192(15) 0.86283(14) 0.0280(3) Uani 1 1 d . . . . .
H26 H -0.117515 0.901348 0.926173 0.034 Uiso 1 1 calc R U . . .
C27 C -0.19168(17) 0.93922(16) 0.81393(15) 0.0312(4) Uani 1 1 d . . . . .
H27 H -0.264034 0.963433 0.843336 0.037 Uiso 1 1 calc R U . . .
C28 C -0.17266(17) 0.94104(15) 0.72230(14) 0.0286(4) Uani 1 1 d . . . . .
H28 H -0.231968 0.967492 0.689576 0.034 Uiso 1 1 calc R U . . .
C29 C -0.06818(17) 0.90486(14) 0.67672(12) 0.0241(3) Uani 1 1 d . . . . .
C30 C 0.09796(19) 0.82780(17) 0.87408(14) 0.0312(4) Uani 1 1 d . . . . .
H30A H 0.069401 0.829043 0.936487 0.047 Uiso 1 1 calc R U . . .
H30B H 0.196187 0.886196 0.895287 0.047 Uiso 1 1 calc R U . . .
H30C H 0.091649 0.743675 0.825545 0.047 Uiso 1 1 calc R U . . .
C31 C -0.0461(2) 0.91065(19) 0.57866(13) 0.0371(4) Uani 1 1 d . . . . .
H31A H -0.122833 0.929317 0.550322 0.056 Uiso 1 1 calc R U . . .
H31B H -0.046796 0.830355 0.526206 0.056 Uiso 1 1 calc R U . . .
H31C H 0.045684 0.976051 0.595466 0.056 Uiso 1 1 calc R U . . .
C32 C 0.44028(16) 1.07637(13) 0.75140(12) 0.0206(3) Uani 1 1 d . . . . .
C33 C 0.47075(18) 1.11476(15) 0.67707(13) 0.0273(3) Uani 1 1 d . . . . .
C34 C 0.60970(19) 1.19028(17) 0.69340(15) 0.0334(4) Uani 1 1 d . . . . .
H34 H 0.632303 1.216827 0.643553 0.040 Uiso 1 1 calc R U . . .
C35 C 0.71515(19) 1.22724(17) 0.78080(16) 0.0349(4) Uani 1 1 d . . . . .
H35 H 0.809217 1.279655 0.791164 0.042 Uiso 1 1 calc R U . . .
C36 C 0.68411(17) 1.18810(15) 0.85328(14) 0.0288(4) Uani 1 1 d . . . . .
H36 H 0.757411 1.214033 0.913251 0.035 Uiso 1 1 calc R U . . .
C37 C 0.54734(16) 1.11138(14) 0.83984(12) 0.0215(3) Uani 1 1 d . . . . .
C38 C 0.3549(2) 1.0787(2) 0.58359(15) 0.0403(4) Uani 1 1 d . . . . .
H38A H 0.288282 1.120283 0.607575 0.060 Uiso 1 1 calc R U . . .
H38B H 0.303849 0.988299 0.546779 0.060 Uiso 1 1 calc R U . . .
H38C H 0.397276 1.103924 0.535600 0.060 Uiso 1 1 calc R U . . .
C39 C 0.51328(18) 1.06807(16) 0.91798(13) 0.0283(3) Uani 1 1 d . . . . .
H39A H 0.601417 1.093508 0.969897 0.043 Uiso 1 1 calc R U . . .
H39B H 0.467117 0.977191 0.881298 0.043 Uiso 1 1 calc R U . . .
H39C H 0.449047 1.105222 0.953810 0.043 Uiso 1 1 calc R U . . .

loop_
_atom_site_aniso_label
_atom_site_aniso_U_11
_atom_site_aniso_U_22
_atom_site_aniso_U_33
_atom_site_aniso_U_23
_atom_site_aniso_U_13
_atom_site_aniso_U_12
Fe 0.01288(10) 0.01576(10) 0.01114(10) 0.00656(8) 0.00306(7) 0.00687(8)
P 0.01772(18) 0.01668(18) 0.01497(17) 0.00798(14) 0.00247(13) 0.00550(15)
N1 0.0160(6) 0.0157(6) 0.0234(6) 0.0088(5) 0.0062(5) 0.0061(5)
N2 0.0185(6) 0.0179(6) 0.0277(7) 0.0083(5) 0.0080(5) 0.0082(5)
N3 0.0175(6) 0.0164(6) 0.0281(7) 0.0058(5) 0.0059(5) 0.0071(5)
C1 0.0162(7) 0.0193(7) 0.0136(6) 0.0097(5) 0.0031(5) 0.0076(6)
C2 0.0191(7) 0.0237(7) 0.0173(7) 0.0121(6) 0.0059(5) 0.0131(6)
C3 0.0138(7) 0.0268(8) 0.0170(7) 0.0122(6) 0.0026(5) 0.0074(6)
C4 0.0176(7) 0.0195(7) 0.0130(6) 0.0073(5) 0.0008(5) 0.0046(6)
C5 0.0171(7) 0.0199(7) 0.0116(6) 0.0072(5) 0.0035(5) 0.0079(6)
C6 0.0198(7) 0.0190(7) 0.0140(6) 0.0085(5) 0.0031(5) 0.0098(6)
C7 0.0156(7) 0.0222(7) 0.0153(6) 0.0087(6) 0.0019(5) 0.0095(6)
C8 0.0192(7) 0.0179(7) 0.0150(6) 0.0069(6) -0.0021(5) 0.0052(6)
C9 0.0246(7) 0.0220(7) 0.0112(6) 0.0071(6) 0.0043(5) 0.0126(6)
C10 0.0211(7) 0.0225(7) 0.0144(6) 0.0108(6) 0.0063(5) 0.0102(6)
C11 0.0218(7) 0.0159(7) 0.0160(6) 0.0079(5) 0.0048(5) 0.0097(6)
C12 0.0198(7) 0.0167(7) 0.0234(7) 0.0099(6) 0.0030(6) 0.0052(6)
C13 0.0248(8) 0.0213(8) 0.0221(7) 0.0094(6) -0.0013(6) 0.0090(6)
C14 0.0330(9) 0.0196(7) 0.0183(7) 0.0100(6) 0.0059(6) 0.0134(7)
C15 0.0265(8) 0.0191(7) 0.0258(8) 0.0137(6) 0.0106(6) 0.0106(6)
C16 0.0203(7) 0.0188(7) 0.0225(7) 0.0106(6) 0.0044(6) 0.0080(6)
C17 0.0140(7) 0.0184(7) 0.0206(7) 0.0128(6) 0.0040(5) 0.0041(6)
C18 0.0167(7) 0.0202(7) 0.0188(7) 0.0120(6) 0.0022(5) 0.0054(6)
C19 0.0245(8) 0.0241(8) 0.0240(7) 0.0149(6) 0.0094(6) 0.0098(6)
C20 0.0208(8) 0.0316(9) 0.0370(9) 0.0228(7) 0.0112(7) 0.0143(7)
C21 0.0185(7) 0.0350(9) 0.0322(8) 0.0242(7) 0.0020(6) 0.0093(7)
C22 0.0194(7) 0.0270(8) 0.0201(7) 0.0153(6) 0.0026(6) 0.0055(6)
C23 0.0196(7) 0.0168(7) 0.0154(6) 0.0086(5) 0.0035(5) 0.0077(6)
C24 0.0139(7) 0.0147(7) 0.0251(7) 0.0064(6) 0.0047(6) 0.0042(6)
C25 0.0190(7) 0.0156(7) 0.0308(8) 0.0116(6) 0.0078(6) 0.0053(6)
C26 0.0269(8) 0.0224(8) 0.0395(9) 0.0179(7) 0.0179(7) 0.0079(7)
C27 0.0188(8) 0.0243(8) 0.0527(11) 0.0178(8) 0.0173(7) 0.0098(7)
C28 0.0176(8) 0.0232(8) 0.0404(9) 0.0122(7) 0.0008(7) 0.0090(6)
C29 0.0217(8) 0.0186(7) 0.0240(8) 0.0054(6) -0.0005(6) 0.0067(6)
C30 0.0334(9) 0.0357(10) 0.0385(9) 0.0259(8) 0.0139(8) 0.0175(8)
C31 0.0460(11) 0.0425(11) 0.0238(8) 0.0132(8) 0.0030(8) 0.0242(9)
C32 0.0180(7) 0.0140(7) 0.0256(7) 0.0064(6) 0.0041(6) 0.0058(6)
C33 0.0292(9) 0.0245(8) 0.0297(8) 0.0147(7) 0.0059(7) 0.0101(7)
C34 0.0326(9) 0.0314(9) 0.0453(10) 0.0263(8) 0.0147(8) 0.0102(8)
C35 0.0211(8) 0.0257(9) 0.0580(12) 0.0231(9) 0.0095(8) 0.0046(7)
C36 0.0196(8) 0.0226(8) 0.0379(9) 0.0117(7) -0.0011(7) 0.0071(7)
C37 0.0217(7) 0.0164(7) 0.0251(7) 0.0080(6) 0.0042(6) 0.0090(6)
C38 0.0407(11) 0.0483(12) 0.0343(10) 0.0252(9) 0.0028(8) 0.0139(9)
C39 0.0309(9) 0.0307(9) 0.0266(8) 0.0145(7) 0.0059(7) 0.0154(7)

loop_
_atom_type_symbol
_atom_type_description
_atom_type_scat_dispersion_real
_atom_type_scat_dispersion_imag
_atom_type_scat_source
C C 0.0033 0.0016 'International Tables Vol C Tables 4.2.6.8 and 6.1.1.4'
H H 0.0000 0.0000 'International Tables Vol C Tables 4.2.6.8 and 6.1.1.4'
Fe Fe 0.3463 0.8444 'International Tables Vol C Tables 4.2.6.8 and 6.1.1.4'
N N 0.0061 0.0033 'International Tables Vol C Tables 4.2.6.8 and 6.1.1.4'
P P 0.1023 0.0942 'International Tables Vol C Tables 4.2.6.8 and 6.1.1.4'

loop_
_geom_angle_atom_site_label_1
_geom_angle_atom_site_label_2
_geom_angle_atom_site_label_3
_geom_angle
_geom_angle_site_symmetry_1
_geom_angle_site_symmetry_3
_geom_angle_publ_flag
C9 Fe C2 108.04(6) . . ?
C9 Fe C10 40.92(6) . . ?
C2 Fe C10 128.77(6) . . ?
C9 Fe C8 40.64(6) . . ?
C2 Fe C8 117.97(6) . . ?
C10 Fe C8 68.40(6) . . ?
C9 Fe C5 167.64(6) . . ?
C2 Fe C5 68.61(5) . . ?
C10 Fe C5 150.32(6) . . ?
C8 Fe C5 129.37(6) . . ?
C9 Fe C4 150.58(6) . . ?
C2 Fe C4 68.49(6) . . ?
C10 Fe C4 117.11(6) . . ?
C8 Fe C4 167.37(6) . . ?
C5 Fe C4 40.58(6) . . ?
C9 Fe C1 128.95(6) . . ?
C2 Fe C1 41.16(5) . . ?
C10 Fe C1 167.61(6) . . ?
C8 Fe C1 108.29(6) . . ?
C5 Fe C1 40.85(5) . . ?
C4 Fe C1 68.76(6) . . ?
C9 Fe C3 117.49(6) . . ?
C2 Fe C3 40.69(6) . . ?
C10 Fe C3 107.88(6) . . ?
C8 Fe C3 151.10(6) . . ?
C5 Fe C3 68.31(6) . . ?
C4 Fe C3 40.57(6) . . ?
C1 Fe C3 68.87(6) . . ?
C9 Fe C7 68.38(6) . . ?
C2 Fe C7 151.55(6) . . ?
C10 Fe C7 68.07(6) . . ?
C8 Fe C7 40.68(6) . . ?
C5 Fe C7 108.51(6) . . ?
C4 Fe C7 128.80(6) . . ?
C1 Fe C7 117.80(6) . . ?
C3 Fe C7 166.72(6) . . ?
C9 Fe C6 67.87(5) . . ?
C2 Fe C6 167.03(6) . . ?
C10 Fe C6 40.21(5) . . ?
C8 Fe C6 67.59(6) . . ?
C5 Fe C6 118.02(5) . . ?
C4 Fe C6 108.61(6) . . ?
C1 Fe C6 150.88(6) . . ?
C3 Fe C6 129.07(6) . . ?
C7 Fe C6 39.92(6) . . ?
C1 P C11 103.06(6) . . ?
C1 P C17 100.33(6) . . ?
C11 P C17 99.91(6) . . ?
C23 N1 C6 125.76(12) . . ?
C23 N1 H1N 110.0 . . ?
C6 N1 H1N 123.3 . . ?
C23 N2 C24 122.01(13) . . ?
C23 N3 C32 124.76(12) . . ?
C23 N3 H3N 117.1 . . ?
C32 N3 H3N 118.0 . . ?
C5 C1 C2 106.89(12) . . ?
C5 C1 P 128.78(11) . . ?
C2 C1 P 124.04(11) . . ?
C5 C1 Fe 69.48(8) . . ?
C2 C1 Fe 69.04(8) . . ?
P C1 Fe 121.82(7) . . ?
C3 C2 C1 108.33(12) . . ?
C3 C2 Fe 70.05(8) . . ?
C1 C2 Fe 69.80(8) . . ?
C3 C2 H2 125.8 . . ?
C1 C2 H2 125.8 . . ?
Fe C2 H2 125.9 . . ?
C4 C3 C2 108.04(13) . . ?
C4 C3 Fe 69.64(8) . . ?
C2 C3 Fe 69.26(8) . . ?
C4 C3 H3 126.0 . . ?
C2 C3 H3 126.0 . . ?
Fe C3 H3 126.7 . . ?
C5 C4 C3 108.15(13) . . ?
C5 C4 Fe 69.68(8) . . ?
C3 C4 Fe 69.79(8) . . ?
C5 C4 H4 125.9 . . ?
C3 C4 H4 125.9 . . ?
Fe C4 H4 126.2 . . ?
C4 C5 C1 108.58(12) . . ?
C4 C5 Fe 69.74(8) . . ?
C1 C5 Fe 69.67(7) . . ?
C4 C5 H5 125.7 . . ?
C1 C5 H5 125.7 . . ?
Fe C5 H5 126.5 . . ?
N1 C6 C7 129.48(13) . . ?
N1 C6 C10 122.25(13) . . ?
C7 C6 C10 108.26(12) . . ?
N1 C6 Fe 129.31(10) . . ?
C7 C6 Fe 69.16(8) . . ?
C10 C6 Fe 68.29(8) . . ?
C6 C7 C8 107.77(13) . . ?
C6 C7 Fe 70.92(8) . . ?
C8 C7 Fe 68.96(8) . . ?
C6 C7 H7 126.1 . . ?
C8 C7 H7 126.1 . . ?
Fe C7 H7 125.6 . . ?
C9 C8 C7 108.04(13) . . ?
C9 C8 Fe 69.15(8) . . ?
C7 C8 Fe 70.36(8) . . ?
C9 C8 H8 126.0 . . ?
C7 C8 H8 126.0 . . ?
Fe C8 H8 126.1 . . ?
C8 C9 C10 108.05(12) . . ?
C8 C9 Fe 70.21(8) . . ?
C10 C9 Fe 70.04(8) . . ?
C8 C9 H9 126.0 . . ?
C10 C9 H9 126.0 . . ?
Fe C9 H9 125.4 . . ?
C6 C10 C9 107.83(13) . . ?
C6 C10 Fe 71.50(8) . . ?
C9 C10 Fe 69.04(8) . . ?
C6 C10 H10 126.1 . . ?
C9 C10 H10 126.1 . . ?
Fe C10 H10 125.0 . . ?
C12 C11 C16 118.57(13) . . ?
C12 C11 P 124.19(11) . . ?
C16 C11 P 117.14(11) . . ?
C11 C12 C13 120.47(14) . . ?
C11 C12 H12 119.8 . . ?
C13 C12 H12 119.8 . . ?
C14 C13 C12 120.28(14) . . ?
C14 C13 H13 119.9 . . ?
C12 C13 H13 119.9 . . ?
C13 C14 C15 119.94(14) . . ?
C13 C14 H14 120.0 . . ?
C15 C14 H14 120.0 . . ?
C16 C15 C14 119.72(14) . . ?
C16 C15 H15 120.1 . . ?
C14 C15 H15 120.1 . . ?
C15 C16 C11 120.92(14) . . ?
C15 C16 H16 119.5 . . ?
C11 C16 H16 119.5 . . ?
C22 C17 C18 118.48(13) . . ?
C22 C17 P 118.37(11) . . ?
C18 C17 P 123.14(11) . . ?
C19 C18 C17 120.86(13) . . ?
C19 C18 H18 119.6 . . ?
C17 C18 H18 119.6 . . ?
C18 C19 C20 120.03(14) . . ?
C18 C19 H19 120.0 . . ?
C20 C19 H19 120.0 . . ?
C21 C20 C19 119.63(14) . . ?
C21 C20 H20 120.2 . . ?
C19 C20 H20 120.2 . . ?
C20 C21 C22 120.39(14) . . ?
C20 C21 H21 119.8 . . ?
C22 C21 H21 119.8 . . ?
C21 C22 C17 120.58(14) . . ?
C21 C22 H22 119.7 . . ?
C17 C22 H22 119.7 . . ?
N2 C23 N1 120.62(13) . . ?
N2 C23 N3 124.91(13) . . ?
N1 C23 N3 114.46(13) . . ?
C25 C24 C29 120.48(14) . . ?
C25 C24 N2 118.27(13) . . ?
C29 C24 N2 120.90(14) . . ?
C26 C25 C24 119.25(14) . . ?
C26 C25 C30 121.16(15) . . ?
C24 C25 C30 119.59(14) . . ?
C27 C26 C25 120.73(16) . . ?
C27 C26 H26 119.6 . . ?
C25 C26 H26 119.6 . . ?
C28 C27 C26 119.74(15) . . ?
C28 C27 H27 120.1 . . ?
C26 C27 H27 120.1 . . ?
C27 C28 C29 121.42(15) . . ?
C27 C28 H28 119.3 . . ?
C29 C28 H28 119.3 . . ?
C28 C29 C24 118.33(15) . . ?
C28 C29 C31 120.81(15) . . ?
C24 C29 C31 120.86(14) . . ?
C25 C30 H30A 109.5 . . ?
C25 C30 H30B 109.5 . . ?
H30A C30 H30B 109.5 . . ?
C25 C30 H30C 109.5 . . ?
H30A C30 H30C 109.5 . . ?
H30B C30 H30C 109.5 . . ?
C29 C31 H31A 109.5 . . ?
C29 C31 H31B 109.5 . . ?
H31A C31 H31B 109.5 . . ?
C29 C31 H31C 109.5 . . ?
H31A C31 H31C 109.5 . . ?
H31B C31 H31C 109.5 . . ?
C33 C32 C37 121.16(14) . . ?
C33 C32 N3 119.60(14) . . ?
C37 C32 N3 119.21(14) . . ?
C34 C33 C32 118.38(15) . . ?
C34 C33 C38 120.80(16) . . ?
C32 C33 C38 120.79(15) . . ?
C35 C34 C33 121.07(16) . . ?
C35 C34 H34 119.5 . . ?
C33 C34 H34 119.5 . . ?
C34 C35 C36 120.06(16) . . ?
C34 C35 H35 120.0 . . ?
C36 C35 H35 120.0 . . ?
C35 C36 C37 121.04(15) . . ?
C35 C36 H36 119.5 . . ?
C37 C36 H36 119.5 . . ?
C36 C37 C32 118.28(15) . . ?
C36 C37 C39 121.24(14) . . ?
C32 C37 C39 120.48(14) . . ?
C33 C38 H38A 109.5 . . ?
C33 C38 H38B 109.5 . . ?
H38A C38 H38B 109.5 . . ?
C33 C38 H38C 109.5 . . ?
H38A C38 H38C 109.5 . . ?
H38B C38 H38C 109.5 . . ?
C37 C39 H39A 109.5 . . ?
C37 C39 H39B 109.5 . . ?
H39A C39 H39B 109.5 . . ?
C37 C39 H39C 109.5 . . ?
H39A C39 H39C 109.5 . . ?
H39B C39 H39C 109.5 . . ?

loop_
_geom_bond_atom_site_label_1
_geom_bond_atom_site_label_2
_geom_bond_distance
_geom_bond_site_symmetry_2
_geom_bond_publ_flag
Fe C9 2.0360(14) . ?
Fe C2 2.0425(13) . ?
Fe C10 2.0493(14) . ?
Fe C8 2.0499(14) . ?
Fe C5 2.0501(13) . ?
Fe C4 2.0508(14) . ?
Fe C1 2.0526(13) . ?
Fe C3 2.0529(14) . ?
Fe C7 2.0684(14) . ?
Fe C6 2.0917(13) . ?
P C1 1.8165(15) . ?
P C11 1.8376(14) . ?
P C17 1.8380(15) . ?
N1 C23 1.3760(18) . ?
N1 C6 1.4054(18) . ?
N1 H1N 0.9151 . ?
N2 C23 1.2816(19) . ?
N2 C24 1.4128(18) . ?
N3 C23 1.3760(19) . ?
N3 C32 1.436(2) . ?
N3 H3N 0.9100 . ?
C1 C5 1.4318(19) . ?
C1 C2 1.4397(19) . ?
C2 C3 1.424(2) . ?
C2 H2 0.9500 . ?
C3 C4 1.423(2) . ?
C3 H3 0.9500 . ?
C4 C5 1.422(2) . ?
C4 H4 0.9500 . ?
C5 H5 0.9500 . ?
C6 C7 1.420(2) . ?
C6 C10 1.4239(19) . ?
C7 C8 1.432(2) . ?
C7 H7 0.9500 . ?
C8 C9 1.419(2) . ?
C8 H8 0.9500 . ?
C9 C10 1.428(2) . ?
C9 H9 0.9500 . ?
C10 H10 0.9500 . ?
C11 C12 1.392(2) . ?
C11 C16 1.400(2) . ?
C12 C13 1.393(2) . ?
C12 H12 0.9500 . ?
C13 C14 1.383(2) . ?
C13 H13 0.9500 . ?
C14 C15 1.390(2) . ?
C14 H14 0.9500 . ?
C15 C16 1.388(2) . ?
C15 H15 0.9500 . ?
C16 H16 0.9500 . ?
C17 C22 1.396(2) . ?
C17 C18 1.399(2) . ?
C18 C19 1.386(2) . ?
C18 H18 0.9500 . ?
C19 C20 1.390(2) . ?
C19 H19 0.9500 . ?
C20 C21 1.387(2) . ?
C20 H20 0.9500 . ?
C21 C22 1.387(2) . ?
C21 H21 0.9500 . ?
C22 H22 0.9500 . ?
C24 C25 1.403(2) . ?
C24 C29 1.407(2) . ?
C25 C26 1.390(2) . ?
C25 C30 1.504(2) . ?
C26 C27 1.386(2) . ?
C26 H26 0.9500 . ?
C27 C28 1.381(3) . ?
C27 H27 0.9500 . ?
C28 C29 1.396(2) . ?
C28 H28 0.9500 . ?
C29 C31 1.502(2) . ?
C30 H30A 0.9800 . ?
C30 H30B 0.9800 . ?
C30 H30C 0.9800 . ?
C31 H31A 0.9800 . ?
C31 H31B 0.9800 . ?
C31 H31C 0.9800 . ?
C32 C33 1.400(2) . ?
C32 C37 1.407(2) . ?
C33 C34 1.391(2) . ?
C33 C38 1.507(2) . ?
C34 C35 1.379(3) . ?
C34 H34 0.9500 . ?
C35 C36 1.382(3) . ?
C35 H35 0.9500 . ?
C36 C37 1.390(2) . ?
C36 H36 0.9500 . ?
C37 C39 1.500(2) . ?
C38 H38A 0.9800 . ?
C38 H38B 0.9800 . ?
C38 H38C 0.9800 . ?
C39 H39A 0.9800 . ?
C39 H39B 0.9800 . ?
C39 H39C 0.9800 . ?
